data_4003077
loop_
_publ_author_name
'Febriansyah, Benny'
'Koh, Teck Ming'
'Lekina, Yulia'
'Jamaludin, Nur Fadilah'
'Bruno, Annalisa'
'Ganguly, Rakesh'
'Shen, Ze Xiang'
'Mhaisalkar, Subodh G.'
'England, Jason'

_publ_section_title
;
 Improved Photovoltaic Efficiency and Amplified Photocurrent Generation in
 Mesoporous n = 1 Two-Dimensional Lead--Iodide Perovskite Solar Cells
;
_journal_issue 3
_journal_name_full 'Chemistry of Materials'
_journal_page_first 890
_journal_paper_doi 10.1021/acs.chemmater.8b04064
_journal_volume 31
_journal_year 2019
_chemical_formula_sum 'C32 H45 I8 N4 Pb2'
_chemical_formula_weight 1915.30
_space_group_crystal_system monoclinic
_space_group_IT_number 9
_space_group_name_Hall 'C -2yc'
_space_group_name_H-M_alt 'C 1 c 1'
_symmetry_space_group_name_Hall 'C -2yc'
_symmetry_space_group_name_H-M 'C 1 c 1'
_atom_sites_solution_hydrogens geom
_audit_update_record
;
2018-05-07 deposited with the CCDC.
2018-08-23 downloaded from the CCDC.
;
_cell_angle_alpha 90
_cell_angle_beta 94.2960(10)
_cell_angle_gamma 90
_cell_formula_units_Z 4
_cell_length_a 12.3353(2)
_cell_length_b 12.2206(3)
_cell_length_c 32.2371(8)
_cell_measurement_reflns_used 9852
_cell_measurement_temperature 100.(2)
_cell_measurement_theta_max 29.6115
_cell_measurement_theta_min 2.4654
_cell_volume 4845.92(19)
_computing_cell_refinement 'SAINT V8.38A (Bruker AXS Inc., 2017)'
_computing_data_collection 'APEX3 (Bruker AXS Inc., 2017)'
_computing_data_reduction 'SAINT V8.38A (Bruker AXS Inc., 2017)'
_computing_publication_material 'APEX3 (Bruker AXS Inc., 2017)'
_computing_structure_refinement 'SHELXL-2016/6 (Sheldrick, 2016)'
_computing_structure_solution 'XS, VERSION 2013/1'
_diffrn_ambient_temperature 100.(2)
_diffrn_detector_area_resol_mean 7.4074
_diffrn_measured_fraction_theta_full 0.978
_diffrn_measured_fraction_theta_max 0.978
_diffrn_measurement_device_type 'Photon II CPADs detector'
_diffrn_measurement_method 'phi and omega scans'
_diffrn_radiation_monochromator 'Multilayer Mirror'
_diffrn_radiation_type MoK\a
_diffrn_radiation_wavelength 0.71073
_diffrn_reflns_av_R_equivalents 0.0182
_diffrn_reflns_av_unetI/netI 0.0214
_diffrn_reflns_limit_h_max 17
_diffrn_reflns_limit_h_min -17
_diffrn_reflns_limit_k_max 16
_diffrn_reflns_limit_k_min -16
_diffrn_reflns_limit_l_max 44
_diffrn_reflns_limit_l_min -44
_diffrn_reflns_number 30212
_diffrn_reflns_theta_full 29.64
_diffrn_reflns_theta_max 29.64
_diffrn_reflns_theta_min 2.35
_diffrn_source 'Incoatec microfocus source'
_diffrn_source_type 'Bruker D8 Quest'
_exptl_absorpt_coefficient_mu 12.061
_exptl_absorpt_correction_T_max 0.79
_exptl_absorpt_correction_T_min 0.12
_exptl_absorpt_correction_type multi-scan
_exptl_absorpt_process_details
;
SADABS-2016/2 - Bruker AXS area detector scaling and absorption correction
;
_exptl_crystal_colour orange
_exptl_crystal_density_diffrn 2.625
_exptl_crystal_density_method 'not measured'
_exptl_crystal_description needle
_exptl_crystal_F_000 3412
_exptl_crystal_size_max 0.060
_exptl_crystal_size_mid 0.040
_exptl_crystal_size_min 0.020
_refine_diff_density_max 1.839
_refine_diff_density_min -3.544
_refine_ls_abs_structure_details
;

Refined as an inversion twin.
;
_refine_ls_abs_structure_Flack 0.564(9)
_refine_ls_extinction_method none
_refine_ls_goodness_of_fit_ref 1.125
_refine_ls_hydrogen_treatment constr
_refine_ls_matrix_type full
_refine_ls_number_parameters 420
_refine_ls_number_reflns 12542
_refine_ls_number_restraints 2
_refine_ls_restrained_S_all 1.125
_refine_ls_R_factor_all 0.0395
_refine_ls_R_factor_gt 0.0388
_refine_ls_shift/su_max 0.002
_refine_ls_shift/su_mean 0.000
_refine_ls_structure_factor_coef Fsqd
_refine_ls_weighting_details 'w=1/[\s^2^(Fo^2^)+(0.0710P)^2^+6.9304P] where P=(Fo^2^+2Fc^2^)/3'
_refine_ls_weighting_scheme calc
_refine_ls_wR_factor_gt 0.1038
_refine_ls_wR_factor_ref 0.1045
_reflns_number_gt 12154
_reflns_number_total 12542
_reflns_threshold_expression 'I > 2\s(I)'
_cod_data_source_file cm8b04064_si_002.cif
_cod_data_source_block (PEA)2[PbI4](3)
_cod_depositor_comments
;
The following automatic conversions were performed:

'_exptl_absorpt_correction_type' value 'Multi-Scan' changed to
'multi-scan' according to
/home/data/users/saulius/crontab/automatic-downloads/current/ACS/lib/dictionaries/cif_core.dic
dictionary named 'cif_core.dic' version 2.4.2 from 2011-04-26.

Automatic conversion script
Id: cif_fix_values 4973 2017-02-22 13:04:09Z antanas 
;
_cod_database_code 4003077

loop_
_space_group_symop_operation_xyz
'x, y, z'
'x, -y, z+1/2'
'x+1/2, y+1/2, z'
'x+1/2, -y+1/2, z+1/2'

loop_
_atom_site_type_symbol
_atom_site_label
_atom_site_fract_x
_atom_site_fract_y
_atom_site_fract_z
_atom_site_U_iso_or_equiv
_atom_site_adp_type
_atom_site_calc_flag
_atom_site_refinement_flags_adp
_atom_site_refinement_flags_posn
_atom_site_occupancy
C C1 0.2872(9) 0.0875(9) 0.6720(3) 0.035(2) Uani d . . 1
C C2 0.3193(10) -0.0114(9) 0.6863(4) 0.046(3) Uani d . . 1
H H2 0.387875 -0.040029 0.680044 0.056 Uiso calc U R 1
C C3 0.2482(12) -0.0749(9) 0.7115(4) 0.051(3) Uani d . . 1
H H3 0.27191 -0.143357 0.722751 0.062 Uiso calc U R 1
C C4 0.1508(12) -0.0371(10) 0.7187(4) 0.054(3) Uani d . . 1
H H4 0.105664 -0.080002 0.734889 0.065 Uiso calc U R 1
C C5 0.1111(7) 0.0654(9) 0.7029(3) 0.0371(19) Uani d . . 1
H H5 0.040886 0.091664 0.708074 0.045 Uiso calc U R 1
C C6 0.1849(15) 0.1280(9) 0.6784(5) 0.044(3) Uani d . . 1
H H6 0.162557 0.196585 0.666871 0.053 Uiso calc U R 1
C C7 0.3560(10) 0.1527(9) 0.6450(4) 0.042(2) Uani d . . 1
H H7 0.421697 0.186881 0.655374 0.05 Uiso calc U R 1
C C8 0.3140(10) 0.1602(8) 0.6002(4) 0.040(2) Uani d . . 1
H H8A 0.365438 0.202361 0.584308 0.048 Uiso calc U R 1
H H8B 0.242903 0.198176 0.597909 0.048 Uiso calc U R 1
C C9 0.7851(9) 0.0923(9) 0.6725(3) 0.036(2) Uani d . . 1
C C10 0.8254(8) -0.0123(8) 0.6811(3) 0.0346(18) Uani d . . 1
H H10 0.890095 -0.036943 0.669836 0.041 Uiso calc U R 1
C C11 0.7681(12) -0.0801(9) 0.7067(4) 0.050(3) Uani d . . 1
H H11 0.79934 -0.148316 0.715176 0.06 Uiso calc U R 1
C C12 0.6725(11) -0.0533(12) 0.7195(4) 0.058(3) Uani d . . 1
H H12 0.636156 -0.103213 0.736309 0.069 Uiso calc U R 1
C C13 0.6223(10) 0.0497(13) 0.7086(4) 0.055(3) Uani d . . 1
H H13 0.551394 0.068725 0.715737 0.066 Uiso calc U R 1
C C14 0.6836(18) 0.1163(14) 0.6875(7) 0.073(7) Uani d . . 1
H H14 0.65575 0.187776 0.68204 0.087 Uiso calc U R 1
C C15 0.8402(10) 0.1689(8) 0.6444(4) 0.043(2) Uani d . . 1
H H15 0.877133 0.232527 0.654812 0.052 Uiso calc U R 1
C C16 0.8345(12) 0.1414(15) 0.6012(6) 0.068(5) Uani d . . 1
H H16 0.897414 0.134641 0.586109 0.082 Uiso calc U R 1
C C17 0.2919(8) 0.6606(8) 0.3281(3) 0.0326(19) Uani d . . 1
C C18 0.3928(12) 0.6332(8) 0.3153(4) 0.032(3) Uani d . . 1
H H18 0.42844 0.566596 0.32318 0.039 Uiso calc U R 1
C C19 0.4388(10) 0.7111(12) 0.2898(4) 0.051(3) Uani d . . 1
H H19 0.505825 0.691773 0.279011 0.061 Uiso calc U R 1
C C20 0.3989(12) 0.8084(12) 0.2791(3) 0.057(3) Uani d . . 1
H H20 0.438248 0.859558 0.263819 0.069 Uiso calc U R 1
C C21 0.2921(10) 0.8320(10) 0.2920(4) 0.045(3) Uani d . . 1
H H21 0.2569 0.899147 0.284673 0.054 Uiso calc U R 1
C C22 0.2447(8) 0.7591(8) 0.3140(3) 0.036(2) Uani d . . 1
H H22 0.172712 0.773975 0.32098 0.044 Uiso calc U R 1
C C23 0.2315(9) 0.5795(9) 0.3559(3) 0.040(2) Uani d . . 1
H H23A 0.154614 0.572741 0.344946 0.049 Uiso calc U R 1
H H23B 0.265491 0.506269 0.354947 0.049 Uiso calc U R 1
C C24 0.2363(9) 0.6194(5) 0.4005(3) 0.0256(19) Uani d . . 1
H H24A 0.202154 0.692615 0.401462 0.031 Uiso calc U R 1
H H24B 0.195014 0.568745 0.417358 0.031 Uiso calc U R 1
C C25 0.7882(8) 0.6616(8) 0.3278(3) 0.0325(19) Uani d . . 1
C C26 0.7572(8) 0.7626(8) 0.3114(3) 0.0357(19) Uani d . . 1
H H26 0.68884 0.793471 0.316602 0.043 Uiso calc U R 1
C C27 0.8279(13) 0.8180(10) 0.2872(4) 0.060(4) Uani d . . 1
H H27 0.808968 0.887746 0.275859 0.072 Uiso calc U R 1
C C28 0.9270(10) 0.7697(12) 0.2799(3) 0.053(3) Uani d . . 1
H H28 0.977341 0.807082 0.264034 0.063 Uiso calc U R 1
C C29 0.9495(12) 0.6751(14) 0.2945(4) 0.059(4) Uani d . . 1
H H29 1.016412 0.643375 0.287991 0.071 Uiso calc U R 1
C C30 0.8874(12) 0.6172(9) 0.3181(5) 0.035(3) Uani d . . 1
H H30 0.909921 0.547112 0.328192 0.042 Uiso calc U R 1
C C31 0.7118(9) 0.5968(9) 0.3551(4) 0.040(2) Uani d . . 1
H H31A 0.638076 0.629295 0.352235 0.048 Uiso calc U R 1
H H31B 0.706386 0.51996 0.345443 0.048 Uiso calc U R 1
C C32 0.7553(11) 0.6000(11) 0.4001(4) 0.044(3) Uani d . . 1
H H32A 0.705279 0.557503 0.416556 0.053 Uiso calc U R 1
H H32B 0.826389 0.562001 0.402465 0.053 Uiso calc U R 1
I I1 0.00182(7) 0.87715(4) 0.40040(3) 0.0303(2) Uani d . . 1
I I2 0.06909(7) 0.87102(5) 0.59950(3) 0.0298(2) Uani d . . 1
I I3 0.28488(7) 0.81384(4) 0.49907(3) 0.03059(12) Uani d . . 1
I I4 0.52028(6) 0.86124(6) 0.40069(3) 0.02997(17) Uani d . . 1
I I5 0.55063(7) 0.88856(6) 0.59987(3) 0.03065(18) Uani d . . 1
I I6 0.78553(7) 0.93482(4) 0.50097(4) 0.03061(12) Uani d . . 1
I I7 0.47210(7) 1.12412(3) 0.49907(4) 0.03125(14) Uani d . . 1
I I8 0.59787(7) 0.62450(4) 0.50123(4) 0.03086(14) Uani d . . 1
N N1 0.3015(6) 0.0433(6) 0.5827(2) 0.0321(14) Uani d . . 1
H H1A 0.365183 0.006395 0.58781 0.048 Uiso calc U R 1
H H1B 0.284214 0.046446 0.554832 0.048 Uiso calc U R 1
H H1C 0.247758 0.008083 0.595259 0.048 Uiso calc U R 1
N N2 0.7201(7) 0.1238(5) 0.5812(3) 0.0314(17) Uani d . . 1
H H2A 0.684032 0.075924 0.596847 0.047 Uiso calc U R 1
H H2B 0.723907 0.09624 0.555163 0.047 Uiso calc U R 1
H H2C 0.684064 0.188841 0.579741 0.047 Uiso calc U R 1
N N3 0.3503(7) 0.6259(5) 0.4182(3) 0.0325(17) Uani d . . 1
H H3A 0.383459 0.560173 0.415166 0.049 Uiso calc U R 1
H H3B 0.351381 0.642874 0.445746 0.049 Uiso calc U R 1
H H3C 0.386057 0.678523 0.404701 0.049 Uiso calc U R 1
N N4 0.7695(6) 0.7049(6) 0.4187(2) 0.0311(14) Uani d . . 1
H H4A 0.809839 0.747617 0.402546 0.047 Uiso calc U R 1
H H4B 0.804403 0.697859 0.444399 0.047 Uiso calc U R 1
H H4C 0.7034 0.736501 0.420888 0.047 Uiso calc U R 1
Pb Pb1 0.03649(5) 0.87393(3) 0.50032(2) 0.02657(8) Uani d . . 1
Pb Pb2 0.53650(5) 0.87412(3) 0.50051(2) 0.02648(8) Uani d . . 1

loop_
_atom_site_aniso_label
_atom_site_aniso_U_11
_atom_site_aniso_U_22
_atom_site_aniso_U_33
_atom_site_aniso_U_12
_atom_site_aniso_U_13
_atom_site_aniso_U_23
C1 0.034(5) 0.045(5) 0.027(5) -0.015(4) 0.006(4) -0.008(4)
C2 0.043(6) 0.047(5) 0.049(7) -0.002(4) -0.001(5) -0.002(5)
C3 0.074(8) 0.032(4) 0.050(6) -0.006(5) 0.008(6) 0.007(4)
C4 0.059(7) 0.050(6) 0.052(7) -0.021(5) -0.002(5) 0.011(5)
C5 0.022(4) 0.062(6) 0.027(4) -0.005(4) 0.003(3) -0.003(4)
C6 0.045(7) 0.057(8) 0.030(6) -0.005(4) 0.003(5) 0.005(4)
C7 0.043(5) 0.046(5) 0.036(6) -0.013(4) 0.006(4) -0.002(4)
C8 0.051(6) 0.026(4) 0.043(5) 0.009(4) 0.012(4) -0.005(4)
C9 0.036(5) 0.042(5) 0.032(5) -0.013(4) 0.008(4) -0.008(4)
C10 0.036(4) 0.041(4) 0.027(4) 0.002(3) 0.004(3) 0.000(3)
C11 0.071(8) 0.038(5) 0.039(6) -0.013(5) 0.000(5) 0.003(4)
C12 0.047(6) 0.078(8) 0.047(7) -0.025(6) 0.000(5) 0.003(6)
C13 0.031(5) 0.097(9) 0.038(6) -0.011(5) 0.018(4) -0.010(6)
C14 0.051(10) 0.090(12) 0.072(14) 0.021(7) -0.029(10) -0.031(8)
C15 0.052(6) 0.040(5) 0.037(6) -0.012(4) -0.003(4) 0.004(4)
C16 0.031(6) 0.120(13) 0.054(9) -0.020(6) 0.001(6) 0.015(8)
C17 0.035(5) 0.034(5) 0.027(5) 0.004(4) -0.005(4) 0.005(4)
C18 0.034(6) 0.037(5) 0.027(5) 0.000(3) 0.005(4) -0.009(3)
C19 0.036(5) 0.085(8) 0.032(5) 0.008(5) -0.008(4) -0.017(5)
C20 0.067(8) 0.087(9) 0.018(4) -0.031(7) 0.005(5) 0.004(5)
C21 0.046(6) 0.052(6) 0.034(5) 0.001(4) -0.016(4) 0.004(4)
C22 0.031(4) 0.046(5) 0.030(5) 0.001(4) -0.010(3) -0.006(4)
C23 0.040(5) 0.043(5) 0.037(5) -0.009(4) -0.005(4) 0.008(4)
C24 0.037(5) 0.015(3) 0.025(4) -0.006(2) -0.001(4) 0.003(2)
C25 0.032(4) 0.038(5) 0.027(5) 0.005(4) 0.002(4) -0.001(4)
C26 0.032(4) 0.049(5) 0.025(4) 0.000(4) -0.007(3) -0.004(3)
C27 0.094(11) 0.051(6) 0.030(5) -0.023(6) -0.036(6) 0.015(4)
C28 0.047(6) 0.090(9) 0.021(4) -0.025(6) 0.005(4) 0.002(5)
C29 0.052(7) 0.089(9) 0.037(6) -0.029(7) 0.007(5) -0.008(6)
C30 0.032(6) 0.045(6) 0.028(5) 0.007(3) 0.005(4) -0.004(3)
C31 0.039(5) 0.044(5) 0.039(6) -0.012(4) 0.009(4) -0.008(4)
C32 0.040(6) 0.063(6) 0.029(5) -0.030(6) 0.003(4) 0.004(5)
I1 0.0309(4) 0.0316(3) 0.0283(4) -0.00147(18) 0.0027(3) 0.0001(2)
I2 0.0300(4) 0.0309(3) 0.0284(3) -0.00035(18) 0.0030(3) -0.0002(2)
I3 0.0242(2) 0.0335(2) 0.0343(3) -0.00010(18) 0.0036(2) -0.0016(2)
I4 0.0295(4) 0.0320(2) 0.0284(3) -0.0001(3) 0.0019(3) 0.0006(3)
I5 0.0313(4) 0.0315(2) 0.0290(4) -0.0005(3) 0.0021(3) 0.0011(3)
I6 0.0245(2) 0.0331(2) 0.0344(3) -0.00065(18) 0.00365(19) -0.0013(2)
I7 0.0333(3) 0.0252(3) 0.0351(3) -0.00018(16) 0.0012(2) 0.00116(15)
I8 0.0330(3) 0.0249(3) 0.0345(3) 0.00002(16) 0.0014(2) 0.00109(15)
N1 0.030(3) 0.036(3) 0.031(4) -0.002(3) 0.007(3) 0.001(3)
N2 0.032(4) 0.027(4) 0.035(5) -0.002(2) 0.002(3) -0.001(2)
N3 0.031(4) 0.036(4) 0.030(4) -0.001(2) -0.004(3) 0.000(2)
N4 0.027(3) 0.036(3) 0.030(3) 0.001(3) 0.003(3) -0.003(3)
Pb1 0.02483(14) 0.02603(15) 0.02887(16) -0.00005(7) 0.00199(11) 0.00075(7)
Pb2 0.02512(14) 0.02590(15) 0.02854(16) -0.00008(7) 0.00269(11) -0.00020(7)

loop_
_atom_type_symbol
_atom_type_description
_atom_type_scat_dispersion_real
_atom_type_scat_dispersion_imag
_atom_type_scat_source
C C 0.0033 0.0016 'International Tables Vol C Tables 4.2.6.8 and 6.1.1.4'
H H 0.0000 0.0000 'International Tables Vol C Tables 4.2.6.8 and 6.1.1.4'
I I -0.4742 1.8119 'International Tables Vol C Tables 4.2.6.8 and 6.1.1.4'
N N 0.0061 0.0033 'International Tables Vol C Tables 4.2.6.8 and 6.1.1.4'
Pb Pb -3.3944 10.1111 'International Tables Vol C Tables 4.2.6.8 and 6.1.1.4'

loop_
_geom_angle_atom_site_label_1
_geom_angle_atom_site_label_2
_geom_angle_atom_site_label_3
_geom_angle_site_symmetry_1
_geom_angle_site_symmetry_3
_geom_angle
C2 C1 C6 . . 121.3(11)
C2 C1 C7 . . 121.0(11)
C6 C1 C7 . . 117.5(11)
C1 C2 C3 . . 119.6(12)
C1 C2 H2 . . 120.2
C3 C2 H2 . . 120.2
C4 C3 C2 . . 120.2(11)
C4 C3 H3 . . 119.9
C2 C3 H3 . . 119.9
C3 C4 C5 . . 122.5(11)
C3 C4 H4 . . 118.8
C5 C4 H4 . . 118.8
C4 C5 C6 . . 116.1(11)
C4 C5 H5 . . 121.9
C6 C5 H5 . . 121.9
C1 C6 C5 . . 120.3(11)
C1 C6 H6 . . 119.9
C5 C6 H6 . . 119.9
C1 C7 C8 . . 115.1(9)
C1 C7 H7 . . 122.5
C8 C7 H7 . . 122.5
C7 C8 N1 . . 108.3(9)
C7 C8 H8A . . 110.0
N1 C8 H8A . . 110.0
C7 C8 H8B . . 110.0
N1 C8 H8B . . 110.0
H8A C8 H8B . . 108.4
C10 C9 C14 . . 115.8(12)
C10 C9 C15 . . 121.5(10)
C14 C9 C15 . . 122.2(13)
C9 C10 C11 . . 118.3(10)
C9 C10 H10 . . 120.9
C11 C10 H10 . . 120.9
C12 C11 C10 . . 122.7(12)
C12 C11 H11 . . 118.6
C10 C11 H11 . . 118.6
C11 C12 C13 . . 121.3(12)
C11 C12 H12 . . 119.3
C13 C12 H12 . . 119.3
C14 C13 C12 . . 114.3(12)
C14 C13 H13 . . 122.9
C12 C13 H13 . . 122.9
C13 C14 C9 . . 127.0(15)
C13 C14 H14 . . 116.5
C9 C14 H14 . . 116.5
C16 C15 C9 . . 116.8(10)
C16 C15 H15 . . 121.6
C9 C15 H15 . . 121.6
C15 C16 N2 . . 115.0(13)
C15 C16 H16 . . 122.5
N2 C16 H16 . . 122.5
C18 C17 C22 . . 118.3(10)
C18 C17 C23 . . 119.8(9)
C22 C17 C23 . . 121.8(10)
C17 C18 C19 . . 115.0(10)
C17 C18 H18 . . 122.5
C19 C18 H18 . . 122.5
C20 C19 C18 . . 127.1(12)
C20 C19 H19 . . 116.4
C18 C19 H19 . . 116.4
C19 C20 C21 . . 115.7(11)
C19 C20 H20 . . 122.1
C21 C20 H20 . . 122.1
C22 C21 C20 . . 118.5(11)
C22 C21 H21 . . 120.7
C20 C21 H21 . . 120.7
C21 C22 C17 . . 124.9(11)
C21 C22 H22 . . 117.5
C17 C22 H22 . . 117.5
C24 C23 C17 . . 110.7(8)
C24 C23 H23A . . 109.5
C17 C23 H23A . . 109.5
C24 C23 H23B . . 109.5
C17 C23 H23B . . 109.5
H23A C23 H23B . . 108.1
N3 C24 C23 . . 110.6(9)
N3 C24 H24A . . 109.5
C23 C24 H24A . . 109.5
N3 C24 H24B . . 109.5
C23 C24 H24B . . 109.5
H24A C24 H24B . . 108.1
C26 C25 C30 . . 118.8(10)
C26 C25 C31 . . 120.6(9)
C30 C25 C31 . . 120.6(10)
C25 C26 C27 . . 118.8(11)
C25 C26 H26 . . 120.6
C27 C26 H26 . . 120.6
C26 C27 C28 . . 119.0(11)
C26 C27 H27 . . 120.5
C28 C27 H27 . . 120.5
C29 C28 C27 . . 119.4(12)
C29 C28 H28 . . 120.3
C27 C28 H28 . . 120.3
C28 C29 C30 . . 125.5(15)
C28 C29 H29 . . 117.3
C30 C29 H29 . . 117.3
C29 C30 C25 . . 118.4(12)
C29 C30 H30 . . 120.8
C25 C30 H30 . . 120.8
C32 C31 C25 . . 110.1(8)
C32 C31 H31A . . 109.6
C25 C31 H31A . . 109.6
C32 C31 H31B . . 109.6
C25 C31 H31B . . 109.6
H31A C31 H31B . . 108.2
N4 C32 C31 . . 116.8(11)
N4 C32 H32A . . 108.1
C31 C32 H32A . . 108.1
N4 C32 H32B . . 108.1
C31 C32 H32B . . 108.1
H32A C32 H32B . . 107.3
Pb1 I3 Pb2 . . 153.13(2)
Pb2 I6 Pb1 . 1_655 152.90(2)
Pb1 I7 Pb2 3 . 150.92(5)
Pb2 I8 Pb1 . 3_545 152.23(5)
C8 N1 H1A . . 109.5
C8 N1 H1B . . 109.5
H1A N1 H1B . . 109.5
C8 N1 H1C . . 109.5
H1A N1 H1C . . 109.5
H1B N1 H1C . . 109.5
C16 N2 H2A . . 109.5
C16 N2 H2B . . 109.5
H2A N2 H2B . . 109.5
C16 N2 H2C . . 109.5
H2A N2 H2C . . 109.5
H2B N2 H2C . . 109.5
C24 N3 H3A . . 109.5
C24 N3 H3B . . 109.5
H3A N3 H3B . . 109.5
C24 N3 H3C . . 109.5
H3A N3 H3C . . 109.5
H3B N3 H3C . . 109.5
C32 N4 H4A . . 109.5
C32 N4 H4B . . 109.5
H4A N4 H4B . . 109.5
C32 N4 H4C . . 109.5
H4A N4 H4C . . 109.5
H4B N4 H4C . . 109.5
I7 Pb1 I3 3_445 . 91.05(2)
I7 Pb1 I8 3_445 3_455 179.30(5)
I3 Pb1 I8 . 3_455 89.62(3)
I7 Pb1 I6 3_445 1_455 88.98(3)
I3 Pb1 I6 . 1_455 179.65(6)
I8 Pb1 I6 3_455 1_455 90.34(2)
I7 Pb1 I2 3_445 . 90.84(3)
I3 Pb1 I2 . . 87.74(3)
I8 Pb1 I2 3_455 . 89.38(3)
I6 Pb1 I2 1_455 . 92.61(4)
I7 Pb1 I1 3_445 . 89.12(3)
I3 Pb1 I1 . . 92.66(4)
I8 Pb1 I1 3_455 . 90.65(3)
I6 Pb1 I1 1_455 . 86.99(3)
I2 Pb1 I1 . . 179.60(4)
I8 Pb2 I7 . . 179.27(5)
I8 Pb2 I6 . . 89.67(3)
I7 Pb2 I6 . . 90.94(2)
I8 Pb2 I3 . . 90.55(2)
I7 Pb2 I3 . . 88.84(3)
I6 Pb2 I3 . . 179.40(6)
I8 Pb2 I5 . . 92.93(4)
I7 Pb2 I5 . . 87.48(3)
I6 Pb2 I5 . . 90.13(3)
I3 Pb2 I5 . . 90.42(4)
I8 Pb2 I4 . . 87.52(3)
I7 Pb2 I4 . . 92.06(3)
I6 Pb2 I4 . . 90.22(4)
I3 Pb2 I4 . . 89.23(3)
I5 Pb2 I4 . . 179.43(4)

loop_
_geom_bond_atom_site_label_1
_geom_bond_atom_site_label_2
_geom_bond_site_symmetry_2
_geom_bond_distance
C1 C2 . 1.343(16)
C1 C6 . 1.38(2)
C1 C7 . 1.491(15)
C2 C3 . 1.463(18)
C2 H2 . 0.95
C3 C4 . 1.32(2)
C3 H3 . 0.95
C4 C5 . 1.424(17)
C4 H4 . 0.95
C5 C6 . 1.465(19)
C5 H5 . 0.95
C6 H6 . 0.95
C7 C8 . 1.498(17)
C7 H7 . 0.95
C8 N1 . 1.539(12)
C8 H8A . 0.99
C8 H8B . 0.99
C9 C10 . 1.392(15)
C9 C14 . 1.41(3)
C9 C15 . 1.499(15)
C10 C11 . 1.398(15)
C10 H10 . 0.95
C11 C12 . 1.32(2)
C11 H11 . 0.95
C12 C13 . 1.44(2)
C12 H12 . 0.95
C13 C14 . 1.33(3)
C13 H13 . 0.95
C14 H14 . 0.95
C15 C16 . 1.43(2)
C15 H15 . 0.95
C16 N2 . 1.522(17)
C16 H16 . 0.95
C17 C18 . 1.381(17)
C17 C22 . 1.398(13)
C17 C23 . 1.562(15)
C18 C19 . 1.407(19)
C18 H18 . 0.95
C19 C20 . 1.323(19)
C19 H19 . 0.95
C20 C21 . 1.441(19)
C20 H20 . 0.95
C21 C22 . 1.304(17)
C21 H21 . 0.95
C22 H22 . 0.95
C23 C24 . 1.515(15)
C23 H23A . 0.99
C23 H23B . 0.99
C24 N3 . 1.479(14)
C24 H24A . 0.99
C24 H24B . 0.99
C25 C26 . 1.386(14)
C25 C30 . 1.396(17)
C25 C31 . 1.551(15)
C26 C27 . 1.388(18)
C26 H26 . 0.95
C27 C28 . 1.39(2)
C27 H27 . 0.95
C28 C29 . 1.27(2)
C28 H28 . 0.95
C29 C30 . 1.32(2)
C29 H29 . 0.95
C30 H30 . 0.95
C31 C32 . 1.511(17)
C31 H31A . 0.99
C31 H31B . 0.99
C32 N4 . 1.420(14)
C32 H32A . 0.99
C32 H32B . 0.99
I1 Pb1 . 3.2174(12)
I2 Pb1 . 3.1928(12)
I3 Pb1 . 3.1539(13)
I3 Pb2 . 3.1870(13)
I4 Pb2 . 3.2129(12)
I5 Pb2 . 3.1997(12)
I6 Pb2 . 3.1591(13)
I6 Pb1 1_655 3.1853(13)
I7 Pb1 3 3.1539(6)
I7 Pb2 . 3.1563(6)
I8 Pb2 . 3.1427(7)
I8 Pb1 3_545 3.1539(7)
N1 H1A . 0.91
N1 H1B . 0.91
N1 H1C . 0.91
N2 H2A . 0.91
N2 H2B . 0.91
N2 H2C . 0.91
N3 H3A . 0.91
N3 H3B . 0.91
N3 H3C . 0.91
N4 H4A . 0.91
N4 H4B . 0.91
N4 H4C . 0.91
